data_2229638
loop_
_publ_author_name
'Hirun, Namon'
'Saithong, Saowanit'
'Pakawatchai, Chaveng'
'Tantishaiyakul, Vimon'

_publ_section_title
;
 3,4,5-Trihydroxybenzoic acid
;
_journal_coeditor_code FJ2397
_journal_issue 4
_journal_name_full 'Acta Crystallographica Section E'
_journal_page_first o787
_journal_paper_doi 10.1107/S1600536811007471
_journal_volume 67
_journal_year 2011
_chemical_formula_iupac 'C7 H6 O5'
_chemical_formula_moiety 'C7 H6 O5'
_chemical_formula_sum 'C7 H6 O5'
_chemical_formula_weight 170.12
_chemical_name_systematic
;
3,4,5-Trihydroxybenzoic acid
;
_space_group_IT_number 15
_symmetry_cell_setting monoclinic
_symmetry_space_group_name_Hall '-C 2yc'
_symmetry_space_group_name_H-M 'C 1 2/c 1'
_atom_sites_solution_hydrogens geom
_atom_sites_solution_primary direct
_atom_sites_solution_secondary difmap
_audit_creation_method SHELXL-97
_cell_angle_alpha 90.00
_cell_angle_beta 106.2510(10)
_cell_angle_gamma 90.00
_cell_formula_units_Z 8
_cell_length_a 25.629(2)
_cell_length_b 4.9211(4)
_cell_length_c 11.2217(9)
_cell_measurement_reflns_used 3476
_cell_measurement_temperature 293(2)
_cell_measurement_theta_max 28.13
_cell_measurement_theta_min 3.31
_cell_volume 1358.76(19)
_computing_cell_refinement 'SAINT (Bruker, 2003)'
_computing_data_collection 'SMART (Bruker, 1998)'
_computing_data_reduction 'SAINT (Bruker, 2003)'
_computing_molecular_graphics 'SHELXTL (Sheldrick, 2008) and Mercury (Macrae <i>et al.</i>, 2008)'
_computing_publication_material 'SHELXL97 (Sheldrick, 2008) and publCIF (Westrip, 2010)'
_computing_structure_refinement 'SHELXL97 (Sheldrick, 2008)'
_computing_structure_solution 'SHELXS97 (Sheldrick, 2008)'
_diffrn_ambient_temperature 293(2)
_diffrn_measured_fraction_theta_full 1.000
_diffrn_measured_fraction_theta_max 1.000
_diffrn_measurement_device_type 'Bruker APEX CCD area-detector'
_diffrn_measurement_method 'Frames, each covering 0.3 \% in \w'
_diffrn_radiation_monochromator graphite
_diffrn_radiation_source 'fine-focus sealed tube'
_diffrn_radiation_type MoK\a
_diffrn_radiation_wavelength 0.71073
_diffrn_reflns_av_R_equivalents 0.0221
_diffrn_reflns_av_sigmaI/netI 0.0128
_diffrn_reflns_limit_h_max 30
_diffrn_reflns_limit_h_min -30
_diffrn_reflns_limit_k_max 5
_diffrn_reflns_limit_k_min -5
_diffrn_reflns_limit_l_max 13
_diffrn_reflns_limit_l_min -13
_diffrn_reflns_number 7171
_diffrn_reflns_theta_full 25.48
_diffrn_reflns_theta_max 25.48
_diffrn_reflns_theta_min 1.66
_diffrn_standards_decay_% 0
_diffrn_standards_number 0
_exptl_absorpt_coefficient_mu 0.145
_exptl_absorpt_correction_T_max 1.000
_exptl_absorpt_correction_T_min 0.916
_exptl_absorpt_correction_type multi-scan
_exptl_absorpt_process_details '(SADABS; Bruker, 2003)'
_exptl_crystal_colour colourless
_exptl_crystal_density_diffrn 1.663
_exptl_crystal_density_method 'not measured'
_exptl_crystal_description hexagon
_exptl_crystal_F_000 704
_exptl_crystal_size_max 0.302
_exptl_crystal_size_mid 0.187
_exptl_crystal_size_min 0.114
_refine_diff_density_max 0.158
_refine_diff_density_min -0.210
_refine_ls_extinction_method none
_refine_ls_goodness_of_fit_ref 1.056
_refine_ls_hydrogen_treatment mixed
_refine_ls_matrix_type full
_refine_ls_number_parameters 121
_refine_ls_number_reflns 1254
_refine_ls_number_restraints 4
_refine_ls_restrained_S_all 1.056
_refine_ls_R_factor_all 0.0335
_refine_ls_R_factor_gt 0.0318
_refine_ls_shift/su_max 0.000
_refine_ls_shift/su_mean 0.000
_refine_ls_structure_factor_coef Fsqd
_refine_ls_weighting_details 'calc w=1/[\s^2^(Fo^2^)+(0.0540P)^2^+0.7476P] where P=(Fo^2^+2Fc^2^)/3'
_refine_ls_weighting_scheme calc
_refine_ls_wR_factor_gt 0.0890
_refine_ls_wR_factor_ref 0.0908
_reflns_number_gt 1172
_reflns_number_total 1254
_reflns_threshold_expression I>2s(I)
_cod_data_source_file fj2397.cif
_cod_data_source_block I
_cod_original_cell_volume 1358.77(19)
_cod_original_sg_symbol_H-M 'C 2/c'
_cod_database_code 2229638
_cod_database_fobs_code 2229638

loop_
_symmetry_equiv_pos_as_xyz
'x, y, z'
'-x, y, -z+1/2'
'x+1/2, y+1/2, z'
'-x+1/2, y+1/2, -z+1/2'
'-x, -y, -z'
'x, -y, z-1/2'
'-x+1/2, -y+1/2, -z'
'x+1/2, -y+1/2, z-1/2'

loop_
_atom_site_type_symbol
_atom_site_label
_atom_site_fract_x
_atom_site_fract_y
_atom_site_fract_z
_atom_site_U_iso_or_equiv
_atom_site_adp_type
_atom_site_calc_flag
_atom_site_refinement_flags
_atom_site_occupancy
_atom_site_disorder_assembly
_atom_site_disorder_group
C C1 0.40390(5) 0.4849(2) -0.00701(11) 0.0251(3) Uani d . 1 . .
C C2 0.40861(5) 0.6475(3) 0.09733(11) 0.0267(3) Uani d . 1 . .
H H2A 0.4380 0.6271 0.1674 0.032 Uiso calc R 1 . .
C C3 0.36900(5) 0.8389(3) 0.09502(11) 0.0256(3) Uani d . 1 . .
C C4 0.32438(5) 0.8667(2) -0.00919(11) 0.0249(3) Uani d . 1 . .
C C5 0.32041(5) 0.7058(2) -0.11289(11) 0.0247(3) Uani d . 1 . .
C C6 0.36006(5) 0.5156(3) -0.11223(12) 0.0262(3) Uani d . 1 . .
H H6A 0.3575 0.4083 -0.1819 0.031 Uiso calc R 1 . .
C C7 0.44558(5) 0.2786(2) -0.00657(11) 0.0262(3) Uani d . 1 . .
O O1 0.36873(4) 1.0116(2) 0.18952(9) 0.0367(3) Uani d D 1 . .
H H1 0.3935(6) 0.969(4) 0.2539(15) 0.044 Uiso d D 1 . .
O O2 0.28434(4) 1.0485(2) -0.01206(10) 0.0352(3) Uani d D 1 . .
H H2 0.2920(6) 1.127(3) 0.0553(13) 0.042 Uiso d D 1 . .
O O3 0.27680(4) 0.7268(2) -0.21619(9) 0.0334(3) Uani d D 1 . .
H H3 0.2610(7) 0.872(3) -0.2151(16) 0.040 Uiso d D 1 . .
O O4 0.48474(4) 0.2647(2) 0.09722(9) 0.0392(3) Uani d D 1 . .
H H4 0.5076(7) 0.143(3) 0.0928(17) 0.047 Uiso d D 1 . .
O O5 0.44465(4) 0.12950(19) -0.09537(8) 0.0314(3) Uani d . 1 . .

loop_
_atom_site_aniso_label
_atom_site_aniso_U_11
_atom_site_aniso_U_22
_atom_site_aniso_U_33
_atom_site_aniso_U_12
_atom_site_aniso_U_13
_atom_site_aniso_U_23
C1 0.0237(6) 0.0240(6) 0.0263(6) 0.0027(5) 0.0050(5) 0.0020(5)
C2 0.0244(6) 0.0292(7) 0.0234(6) 0.0041(5) 0.0015(5) 0.0025(5)
C3 0.0284(6) 0.0248(6) 0.0230(6) 0.0007(5) 0.0062(5) 0.0000(5)
C4 0.0224(6) 0.0219(6) 0.0301(7) 0.0036(5) 0.0070(5) 0.0028(5)
C5 0.0214(6) 0.0236(6) 0.0254(6) -0.0008(5) 0.0005(5) 0.0018(5)
C6 0.0260(6) 0.0252(6) 0.0256(6) 0.0021(5) 0.0042(5) -0.0027(5)
C7 0.0238(6) 0.0264(7) 0.0263(6) 0.0028(5) 0.0037(5) 0.0014(5)
O1 0.0420(6) 0.0387(6) 0.0251(5) 0.0130(4) 0.0020(4) -0.0060(4)
O2 0.0309(5) 0.0345(6) 0.0369(5) 0.0131(4) 0.0038(4) -0.0051(4)
O3 0.0265(5) 0.0293(5) 0.0346(5) 0.0063(4) -0.0074(4) -0.0050(4)
O4 0.0332(5) 0.0433(6) 0.0324(5) 0.0189(4) -0.0054(4) -0.0078(4)
O5 0.0292(5) 0.0322(5) 0.0289(5) 0.0101(4) 0.0019(4) -0.0037(4)

loop_
_atom_type_symbol
_atom_type_description
_atom_type_scat_dispersion_real
_atom_type_scat_dispersion_imag
_atom_type_scat_source
C C 0.0033 0.0016 'International Tables Vol C Tables 4.2.6.8 and 6.1.1.4'
H H 0.0000 0.0000 'International Tables Vol C Tables 4.2.6.8 and 6.1.1.4'
O O 0.0106 0.0060 'International Tables Vol C Tables 4.2.6.8 and 6.1.1.4'

loop_
_geom_angle_atom_site_label_1
_geom_angle_atom_site_label_2
_geom_angle_atom_site_label_3
_geom_angle_site_symmetry_1
_geom_angle_site_symmetry_3
_geom_angle
_geom_angle_publ_flag
C6 C1 C2 . . 120.64(11) ?
C6 C1 C7 . . 119.36(11) ?
C2 C1 C7 . . 120.00(11) ?
C3 C2 C1 . . 119.02(11) ?
C3 C2 H2A . . 120.5 ?
C1 C2 H2A . . 120.5 ?
O1 C3 C2 . . 125.17(11) ?
O1 C3 C4 . . 114.22(11) ?
C2 C3 C4 . . 120.60(11) ?
O2 C4 C5 . . 118.66(11) ?
O2 C4 C3 . . 121.50(11) ?
C5 C4 C3 . . 119.85(11) ?
O3 C5 C6 . . 118.73(11) ?
O3 C5 C4 . . 121.15(11) ?
C6 C5 C4 . . 120.10(11) ?
C5 C6 C1 . . 119.77(12) ?
C5 C6 H6A . . 120.1 ?
C1 C6 H6A . . 120.1 ?
O5 C7 O4 . . 121.64(11) ?
O5 C7 C1 . . 123.91(11) ?
O4 C7 C1 . . 114.45(11) ?
C3 O1 H1 . . 110.2(12) ?
C4 O2 H2 . . 107.7(12) ?
C5 O3 H3 . . 109.9(12) ?
C7 O4 H4 . . 110.8(12) ?

loop_
_geom_bond_atom_site_label_1
_geom_bond_atom_site_label_2
_geom_bond_site_symmetry_2
_geom_bond_distance
_geom_bond_publ_flag
C1 C6 . 1.3918(17) ?
C1 C2 . 1.3951(18) ?
C1 C7 . 1.4726(17) ?
C2 C3 . 1.3796(18) ?
C2 H2A . 0.9300 ?
C3 O1 . 1.3606(15) ?
C3 C4 . 1.3949(17) ?
C4 O2 . 1.3551(15) ?
C4 C5 . 1.3874(18) ?
C5 O3 . 1.3706(14) ?
C5 C6 . 1.3800(18) ?
C6 H6A . 0.9300 ?
C7 O5 . 1.2325(15) ?
C7 O4 . 1.3093(15) ?
O1 H1 . 0.844(14) ?
O2 H2 . 0.821(14) ?
O3 H3 . 0.824(14) ?
O4 H4 . 0.850(15) ?

loop_
_geom_hbond_atom_site_label_D
_geom_hbond_atom_site_label_H
_geom_hbond_atom_site_label_A
_geom_hbond_site_symmetry_A
_geom_hbond_distance_DH
_geom_hbond_distance_HA
_geom_hbond_distance_DA
_geom_hbond_angle_DHA
O2 H2 O1 . 0.821(14) 2.191(16) 2.6625(14) 116.6(14)
O3 H3 O2 . 0.824(14) 2.353(16) 2.7464(14) 110.0(14)
O1 H1 O5 6_566 0.844(14) 1.890(15) 2.7324(13) 175.5(17)
O3 H3 O3 4_554 0.824(14) 2.040(15) 2.8167(9) 157.0(16)
O4 H4 O5 5_655 0.850(15) 1.809(15) 2.6570(13) 175.0(18)

loop_
_geom_torsion_atom_site_label_1
_geom_torsion_atom_site_label_2
_geom_torsion_atom_site_label_3
_geom_torsion_atom_site_label_4
_geom_torsion_site_symmetry_1
_geom_torsion_site_symmetry_2
_geom_torsion_site_symmetry_3
_geom_torsion_site_symmetry_4
_geom_torsion
_geom_torsion_publ_flag
C6 C1 C2 C3 . . . . 0.27(19) ?
C7 C1 C2 C3 . . . . -179.80(11) ?
C1 C2 C3 O1 . . . . -179.47(12) ?
C1 C2 C3 C4 . . . . 1.08(19) ?
O1 C3 C4 O2 . . . . -1.25(18) ?
C2 C3 C4 O2 . . . . 178.26(11) ?
O1 C3 C4 C5 . . . . 178.74(11) ?
C2 C3 C4 C5 . . . . -1.75(19) ?
O2 C4 C5 O3 . . . . -0.62(18) ?
C3 C4 C5 O3 . . . . 179.39(11) ?
O2 C4 C5 C6 . . . . -178.95(11) ?
C3 C4 C5 C6 . . . . 1.06(19) ?
O3 C5 C6 C1 . . . . -178.09(11) ?
C4 C5 C6 C1 . . . . 0.28(19) ?
C2 C1 C6 C5 . . . . -0.96(19) ?
C7 C1 C6 C5 . . . . 179.12(11) ?
C6 C1 C7 O5 . . . . 0.77(19) ?
C2 C1 C7 O5 . . . . -179.16(12) ?
C6 C1 C7 O4 . . . . -179.37(11) ?
C2 C1 C7 O4 . . . . 0.70(17) ?

loop_
_cod_related_entry_id
_cod_related_entry_database
_cod_related_entry_code
1 ChemSpider 361
